data_7216013
loop_
_publ_author_name
'Dey, Archan'
'Desiraju, Gautam R.'

_publ_section_title
;
 Dimorphs of 4&#x2032;-amino-4-hydroxy-2&#x2032;-methylbiphenyl:
 Assessment of likelihood of polymorphism in flexible molecules
;
_journal_issue 6
_journal_name_full CrystEngComm
_journal_page_first 477
_journal_paper_doi 10.1039/b605751a
_journal_volume 8
_journal_year 2006
_chemical_formula_moiety 'C13 H13 N O'
_chemical_formula_sum 'C13 H13 N O'
_chemical_formula_weight 199.24
_chemical_name_common 4-amino-2-methyl-4'-hydroxydiphenyl
_chemical_name_systematic
;
4-amino-2-methyl-4'-hydroxydiphenyl
;
_space_group_IT_number 14
_symmetry_cell_setting monoclinic
_symmetry_space_group_name_Hall '-P 2ybc'
_symmetry_space_group_name_H-M 'P 1 21/c 1'
_atom_sites_solution_hydrogens geom
_atom_sites_solution_primary direct
_atom_sites_solution_secondary difmap
_audit_creation_method SHELXL-97
_cell_angle_alpha 90.00
_cell_angle_beta 109.8320(10)
_cell_angle_gamma 90.00
_cell_formula_units_Z 8
_cell_length_a 11.1587(4)
_cell_length_b 18.9115(7)
_cell_length_c 10.3217(4)
_cell_measurement_reflns_used 4120
_cell_measurement_temperature 120(2)
_cell_measurement_theta_max 25.893
_cell_measurement_theta_min 2.358
_cell_volume 2048.98(13)
_computing_cell_refinement 'Bruker SAINT'
_computing_data_collection 'Bruker SMART'
_computing_data_reduction 'Bruker SAINT'
_computing_molecular_graphics 'Bruker SHELXTL'
_computing_publication_material 'Bruker SHELXTL'
_computing_structure_refinement 'SHELXL-97 (Sheldrick, 1997)'
_computing_structure_solution 'SHELXS-97 (Sheldrick, 1990)'
_diffrn_ambient_temperature 120(2)
_diffrn_measured_fraction_theta_full 1.000
_diffrn_measured_fraction_theta_max 1.000
_diffrn_measurement_device_type 'Bruker SMART-CCD'
_diffrn_measurement_method /w
_diffrn_radiation_monochromator graphite
_diffrn_radiation_source 'fine-focus sealed tube'
_diffrn_radiation_type MoK\a
_diffrn_radiation_wavelength 0.71073
_diffrn_reflns_av_R_equivalents 0.0506
_diffrn_reflns_av_sigmaI/netI 0.0451
_diffrn_reflns_limit_h_max 14
_diffrn_reflns_limit_h_min -14
_diffrn_reflns_limit_k_max 24
_diffrn_reflns_limit_k_min -24
_diffrn_reflns_limit_l_max 13
_diffrn_reflns_limit_l_min -13
_diffrn_reflns_number 22422
_diffrn_reflns_theta_full 27.49
_diffrn_reflns_theta_max 27.49
_diffrn_reflns_theta_min 1.94
_diffrn_standards_decay_% 0
_diffrn_standards_number 0
_exptl_absorpt_coefficient_mu 0.082
_exptl_absorpt_correction_type none
_exptl_crystal_colour Colourless
_exptl_crystal_density_diffrn 1.292
_exptl_crystal_density_meas ?
_exptl_crystal_density_method 'not measured'
_exptl_crystal_description Block
_exptl_crystal_F_000 848
_exptl_crystal_size_max 0.4
_exptl_crystal_size_mid 0.2
_exptl_crystal_size_min 0.1
_refine_diff_density_max 0.226
_refine_diff_density_min -0.261
_refine_diff_density_rms 0.042
_refine_ls_extinction_coef 'not refined'
_refine_ls_extinction_method none
_refine_ls_goodness_of_fit_ref 1.019
_refine_ls_hydrogen_treatment mixed
_refine_ls_matrix_type full
_refine_ls_number_parameters 297
_refine_ls_number_reflns 4703
_refine_ls_number_restraints 0
_refine_ls_restrained_S_all 1.019
_refine_ls_R_factor_all 0.0771
_refine_ls_R_factor_gt 0.0420
_refine_ls_shift/su_max 0.000
_refine_ls_shift/su_mean 0.000
_refine_ls_structure_factor_coef Fsqd
_refine_ls_weighting_details 'calc w=1/[\s^2^(Fo^2^)+(0.0566P)^2^+0.0000P] where P=(Fo^2^+2Fc^2^)/3'
_refine_ls_weighting_scheme calc
_refine_ls_wR_factor_gt 0.1027
_refine_ls_wR_factor_ref 0.1172
_reflns_number_gt 2967
_reflns_number_total 4703
_reflns_threshold_expression >2sigma(I)
_cod_duplicate_entry 7203432
_cod_data_source_file b605751a.txt
_cod_data_source_block FORM-I
_cod_depositor_comments
;
The following automatic conversions were performed:

'_symmetry_cell_setting' value 'Monoclinic' changed to 'monoclinic'
according to
/usr/data/users/saulius/automatic-downloads/retrospective/RSC/lib/dictionaries/cif_core.dic
dictionary named 'cif_core.dic' version 2.4.2 from 2011-04-26.

Automatic conversion script
Id: cif_fix_values 2281 2013-09-26 08:29:07Z andrius 

The following automatic conversions were performed:

'_exptl_crystal_density_meas' value 'not measured' was changed to '?'
- the value is perceived as not measured.

Automatic conversion script
Id: cif_fix_values 3008 2015-01-20 13:52:24Z robertas 
;
_cod_original_sg_symbol_Hall '-P 2ybc '
_cod_original_sg_symbol_H-M P2(1)/c
_cod_database_code 7216013

loop_
_symmetry_equiv_pos_as_xyz
'x, y, z'
'-x, y+1/2, -z+1/2'
'-x, -y, -z'
'x, -y-1/2, z-1/2'

loop_
_atom_site_label
_atom_site_type_symbol
_atom_site_fract_x
_atom_site_fract_y
_atom_site_fract_z
_atom_site_U_iso_or_equiv
_atom_site_adp_type
_atom_site_occupancy
_atom_site_symmetry_multiplicity
_atom_site_calc_flag
_atom_site_refinement_flags
O1 O 0.77578(10) 0.16204(6) 0.64405(13) 0.0365(3) Uani 1 1 d .
H1 H 0.755(2) 0.1813(12) 0.714(2) 0.076(8) Uiso 1 1 d .
C1 C 0.90589(14) 0.16391(8) 0.67888(16) 0.0277(4) Uani 1 1 d .
C2 C 0.95577(15) 0.15997(8) 0.57324(17) 0.0298(4) Uani 1 1 d .
H2 H 0.9002 0.1555 0.4807 0.036 Uiso 1 1 calc R
C3 C 1.08598(15) 0.16255(8) 0.60174(16) 0.0285(4) Uani 1 1 d .
H3 H 1.1185 0.1596 0.5279 0.034 Uiso 1 1 calc R
C4 C 1.17129(14) 0.16944(8) 0.73652(16) 0.0253(3) Uani 1 1 d .
C5 C 1.11834(15) 0.17147(8) 0.84127(16) 0.0275(4) Uani 1 1 d .
H5 H 1.1736 0.1745 0.9342 0.033 Uiso 1 1 calc R
C6 C 0.98826(15) 0.16924(8) 0.81414(16) 0.0298(4) Uani 1 1 d .
H6 H 0.9553 0.1713 0.8877 0.036 Uiso 1 1 calc R
C7 C 1.30962(14) 0.18089(8) 0.76360(16) 0.0253(3) Uani 1 1 d .
C8 C 1.34457(15) 0.22999(8) 0.68150(17) 0.0306(4) Uani 1 1 d .
H8 H 1.2795 0.2522 0.6083 0.037 Uiso 1 1 calc R
C9 C 1.47009(15) 0.24749(9) 0.70274(17) 0.0318(4) Uani 1 1 d .
H9 H 1.4907 0.2802 0.6436 0.038 Uiso 1 1 calc R
C10 C 1.56554(14) 0.21668(9) 0.81152(16) 0.0286(4) Uani 1 1 d .
C11 C 1.53357(15) 0.16691(8) 0.89292(16) 0.0285(4) Uani 1 1 d .
H11 H 1.5994 0.1451 0.9659 0.034 Uiso 1 1 calc R
C12 C 1.40726(14) 0.14802(8) 0.87039(16) 0.0267(3) Uani 1 1 d .
C13 C 1.38136(17) 0.09088(9) 0.96127(19) 0.0414(4) Uani 1 1 d .
H13A H 1.4567 0.0607 0.9978 0.062 Uiso 1 1 calc R
H13B H 1.3087 0.0621 0.9068 0.062 Uiso 1 1 calc R
H13C H 1.3620 0.1130 1.0377 0.062 Uiso 1 1 calc R
N1 N 1.69539(14) 0.23418(9) 0.83411(17) 0.0344(4) Uani 1 1 d .
H1A H 1.740(2) 0.2311(11) 0.922(2) 0.061(7) Uiso 1 1 d .
H1B H 1.7006(19) 0.2777(12) 0.805(2) 0.059(7) Uiso 1 1 d .
O20 O -0.28579(10) 0.11247(6) 0.22244(12) 0.0338(3) Uani 1 1 d .
H20 H -0.306(2) 0.0865(12) 0.283(2) 0.073(8) Uiso 1 1 d .
C21 C -0.16178(14) 0.09926(8) 0.23270(15) 0.0260(3) Uani 1 1 d .
C22 C -0.09874(14) 0.03704(8) 0.28670(16) 0.0274(4) Uani 1 1 d .
H22 H -0.1424 0.0001 0.3145 0.033 Uiso 1 1 calc R
C23 C 0.02760(14) 0.02904(8) 0.29982(16) 0.0277(4) Uani 1 1 d .
H23 H 0.0698 -0.0138 0.3372 0.033 Uiso 1 1 calc R
C24 C 0.09591(14) 0.08195(8) 0.25983(15) 0.0254(3) Uani 1 1 d .
C25 C 0.02981(14) 0.14350(8) 0.20352(15) 0.0273(3) Uani 1 1 d .
H25 H 0.0728 0.1803 0.1744 0.033 Uiso 1 1 calc R
C26 C -0.09742(14) 0.15194(8) 0.18929(16) 0.0277(4) Uani 1 1 d .
H26 H -0.1409 0.1941 0.1496 0.033 Uiso 1 1 calc R
C27 C 0.23539(14) 0.07385(8) 0.28862(16) 0.0263(3) Uani 1 1 d .
C28 C 0.31990(15) 0.11986(8) 0.38154(16) 0.0302(4) Uani 1 1 d .
H28 H 0.2864 0.1586 0.4170 0.036 Uiso 1 1 calc R
C29 C 0.45047(15) 0.11102(9) 0.42367(17) 0.0320(4) Uani 1 1 d .
H29 H 0.5055 0.1432 0.4870 0.038 Uiso 1 1 calc R
C30 C 0.50034(15) 0.05462(9) 0.37239(16) 0.0293(4) Uani 1 1 d .
C31 C 0.41780(15) 0.01010(9) 0.27535(16) 0.0300(4) Uani 1 1 d .
H31 H 0.4523 -0.0275 0.2381 0.036 Uiso 1 1 calc R
C32 C 0.28639(15) 0.01894(8) 0.23122(16) 0.0281(4) Uani 1 1 d .
C33 C 0.20140(16) -0.02752(9) 0.11746(18) 0.0371(4) Uani 1 1 d .
H33A H 0.2529 -0.0642 0.0946 0.056 Uiso 1 1 calc R
H33B H 0.1598 0.0014 0.0357 0.056 Uiso 1 1 calc R
H33C H 0.1365 -0.0497 0.1485 0.056 Uiso 1 1 calc R
N20 N 0.63459(13) 0.04383(9) 0.41381(16) 0.0347(4) Uani 1 1 d .
H20A H 0.6534(19) -0.0038(12) 0.424(2) 0.063(7) Uiso 1 1 d .
H20B H 0.679(2) 0.0662(11) 0.489(2) 0.064(7) Uiso 1 1 d .

loop_
_atom_site_aniso_label
_atom_site_aniso_U_11
_atom_site_aniso_U_22
_atom_site_aniso_U_33
_atom_site_aniso_U_23
_atom_site_aniso_U_13
_atom_site_aniso_U_12
O1 0.0229(6) 0.0496(8) 0.0357(7) -0.0079(6) 0.0084(5) -0.0028(5)
C1 0.0220(8) 0.0285(9) 0.0314(9) -0.0036(7) 0.0074(7) -0.0014(6)
C2 0.0286(9) 0.0324(9) 0.0251(8) -0.0037(7) 0.0049(7) 0.0011(7)
C3 0.0293(9) 0.0317(9) 0.0259(8) -0.0013(7) 0.0112(7) 0.0029(7)
C4 0.0265(8) 0.0215(8) 0.0280(8) -0.0004(6) 0.0094(7) 0.0009(6)
C5 0.0271(9) 0.0303(9) 0.0239(8) -0.0033(6) 0.0073(7) -0.0035(6)
C6 0.0302(9) 0.0336(9) 0.0279(9) -0.0045(7) 0.0128(7) -0.0046(7)
C7 0.0265(8) 0.0245(8) 0.0265(8) -0.0018(6) 0.0111(7) 0.0017(6)
C8 0.0300(9) 0.0320(9) 0.0295(9) 0.0037(7) 0.0096(7) 0.0032(7)
C9 0.0348(10) 0.0323(9) 0.0320(9) 0.0039(7) 0.0162(8) -0.0013(7)
C10 0.0265(9) 0.0331(9) 0.0289(8) -0.0074(7) 0.0131(7) -0.0024(7)
C11 0.0263(9) 0.0318(9) 0.0262(8) -0.0015(7) 0.0075(7) 0.0029(7)
C12 0.0276(8) 0.0263(8) 0.0265(8) -0.0008(6) 0.0098(7) 0.0006(7)
C13 0.0387(11) 0.0405(11) 0.0428(11) 0.0108(8) 0.0110(9) 0.0010(8)
N1 0.0267(8) 0.0439(10) 0.0342(9) -0.0044(7) 0.0126(7) -0.0077(7)
O20 0.0231(6) 0.0439(7) 0.0352(7) 0.0092(6) 0.0108(5) 0.0042(5)
C21 0.0215(8) 0.0339(9) 0.0225(8) -0.0014(6) 0.0074(6) -0.0003(6)
C22 0.0267(8) 0.0278(8) 0.0292(8) 0.0012(7) 0.0113(7) -0.0035(6)
C23 0.0273(9) 0.0239(8) 0.0325(9) 0.0016(7) 0.0108(7) 0.0012(6)
C24 0.0258(8) 0.0268(8) 0.0241(8) -0.0036(6) 0.0092(7) -0.0006(6)
C25 0.0289(9) 0.0278(8) 0.0262(8) 0.0004(6) 0.0106(7) -0.0043(7)
C26 0.0278(9) 0.0278(9) 0.0266(8) 0.0039(6) 0.0079(7) 0.0035(7)
C27 0.0266(8) 0.0282(8) 0.0261(8) 0.0030(6) 0.0114(7) -0.0001(6)
C28 0.0281(9) 0.0317(9) 0.0326(9) -0.0032(7) 0.0128(7) -0.0026(7)
C29 0.0281(9) 0.0371(10) 0.0317(9) -0.0022(7) 0.0113(7) -0.0064(7)
C30 0.0243(8) 0.0388(9) 0.0270(8) 0.0083(7) 0.0115(7) -0.0010(7)
C31 0.0294(9) 0.0339(9) 0.0316(9) 0.0028(7) 0.0166(7) 0.0031(7)
C32 0.0283(9) 0.0313(9) 0.0269(8) 0.0011(6) 0.0120(7) -0.0014(7)
C33 0.0359(10) 0.0410(10) 0.0368(10) -0.0085(8) 0.0153(8) -0.0029(8)
N20 0.0236(8) 0.0456(10) 0.0353(9) 0.0069(7) 0.0103(7) 0.0006(7)

loop_
_atom_type_symbol
_atom_type_description
_atom_type_scat_dispersion_real
_atom_type_scat_dispersion_imag
_atom_type_scat_source
C C 0.0033 0.0016 'International Tables Vol C Tables 4.2.6.8 and 6.1.1.4'
H H 0.0000 0.0000 'International Tables Vol C Tables 4.2.6.8 and 6.1.1.4'
N N 0.0061 0.0033 'International Tables Vol C Tables 4.2.6.8 and 6.1.1.4'
O O 0.0106 0.0060 'International Tables Vol C Tables 4.2.6.8 and 6.1.1.4'

loop_
_geom_angle_atom_site_label_1
_geom_angle_atom_site_label_2
_geom_angle_atom_site_label_3
_geom_angle
C1 O1 H1 108.5(15)
O1 C1 C2 117.68(14)
O1 C1 C6 123.02(15)
C2 C1 C6 119.30(14)
C3 C2 C1 120.34(15)
C3 C2 H2 119.8
C1 C2 H2 119.8
C2 C3 C4 121.74(15)
C2 C3 H3 119.1
C4 C3 H3 119.1
C5 C4 C3 116.61(14)
C5 C4 C7 122.31(14)
C3 C4 C7 120.83(14)
C6 C5 C4 122.20(15)
C6 C5 H5 118.9
C4 C5 H5 118.9
C5 C6 C1 119.77(15)
C5 C6 H6 120.1
C1 C6 H6 120.1
C8 C7 C12 117.88(14)
C8 C7 C4 117.86(14)
C12 C7 C4 124.19(14)
C9 C8 C7 122.58(15)
C9 C8 H8 118.7
C7 C8 H8 118.7
C8 C9 C10 119.10(15)
C8 C9 H9 120.4
C10 C9 H9 120.4
C11 C10 C9 119.40(14)
C11 C10 N1 120.96(15)
C9 C10 N1 119.57(15)
C10 C11 C12 121.74(15)
C10 C11 H11 119.1
C12 C11 H11 119.1
C11 C12 C7 119.23(14)
C11 C12 C13 118.14(14)
C7 C12 C13 122.61(14)
C12 C13 H13A 109.5
C12 C13 H13B 109.5
H13A C13 H13B 109.5
C12 C13 H13C 109.5
H13A C13 H13C 109.5
H13B C13 H13C 109.5
C10 N1 H1A 109.8(14)
C10 N1 H1B 109.9(13)
H1A N1 H1B 109.5(19)
C21 O20 H20 109.6(15)
O20 C21 C22 123.04(14)
O20 C21 C26 117.54(14)
C22 C21 C26 119.41(14)
C23 C22 C21 119.67(14)
C23 C22 H22 120.2
C21 C22 H22 120.2
C22 C23 C24 122.20(14)
C22 C23 H23 118.9
C24 C23 H23 118.9
C25 C24 C23 117.05(14)
C25 C24 C27 122.53(14)
C23 C24 C27 120.21(13)
C26 C25 C24 121.21(14)
C26 C25 H25 119.4
C24 C25 H25 119.4
C25 C26 C21 120.43(14)
C25 C26 H26 119.8
C21 C26 H26 119.8
C28 C27 C32 118.24(14)
C28 C27 C24 119.27(14)
C32 C27 C24 122.40(14)
C29 C28 C27 122.31(15)
C29 C28 H28 118.8
C27 C28 H28 118.8
C28 C29 C30 119.29(15)
C28 C29 H29 120.4
C30 C29 H29 120.4
C29 C30 C31 119.10(15)
C29 C30 N20 120.79(15)
C31 C30 N20 120.06(15)
C32 C31 C30 122.04(15)
C32 C31 H31 119.0
C30 C31 H31 119.0
C31 C32 C27 118.87(14)
C31 C32 C33 119.85(14)
C27 C32 C33 121.19(14)
C32 C33 H33A 109.5
C32 C33 H33B 109.5
H33A C33 H33B 109.5
C32 C33 H33C 109.5
H33A C33 H33C 109.5
H33B C33 H33C 109.5
C30 N20 H20A 110.4(13)
C30 N20 H20B 114.5(14)
H20A N20 H20B 109.1(19)

loop_
_geom_bond_atom_site_label_1
_geom_bond_atom_site_label_2
_geom_bond_distance
O1 C1 1.3727(18)
O1 H1 0.91(2)
C1 C2 1.384(2)
C1 C6 1.390(2)
C2 C3 1.382(2)
C2 H2 0.9500
C3 C4 1.400(2)
C3 H3 0.9500
C4 C5 1.398(2)
C4 C7 1.488(2)
C5 C6 1.383(2)
C5 H5 0.9500
C6 H6 0.9500
C7 C8 1.399(2)
C7 C12 1.405(2)
C8 C9 1.382(2)
C8 H8 0.9500
C9 C10 1.387(2)
C9 H9 0.9500
C10 C11 1.387(2)
C10 N1 1.426(2)
C11 C12 1.395(2)
C11 H11 0.9500
C12 C13 1.522(2)
C13 H13A 0.9800
C13 H13B 0.9800
C13 H13C 0.9800
N1 H1A 0.88(2)
N1 H1B 0.88(2)
O20 C21 1.3744(18)
O20 H20 0.88(2)
C21 C22 1.387(2)
C21 C26 1.388(2)
C22 C23 1.378(2)
C22 H22 0.9500
C23 C24 1.402(2)
C23 H23 0.9500
C24 C25 1.395(2)
C24 C27 1.490(2)
C25 C26 1.386(2)
C25 H25 0.9500
C26 H26 0.9500
C27 C28 1.397(2)
C27 C32 1.408(2)
C28 C29 1.382(2)
C28 H28 0.9500
C29 C30 1.388(2)
C29 H29 0.9500
C30 C31 1.391(2)
C30 N20 1.426(2)
C31 C32 1.390(2)
C31 H31 0.9500
C32 C33 1.515(2)
C33 H33A 0.9800
C33 H33B 0.9800
C33 H33C 0.9800
N20 H20A 0.92(2)
N20 H20B 0.88(2)

loop_
_geom_torsion_atom_site_label_1
_geom_torsion_atom_site_label_2
_geom_torsion_atom_site_label_3
_geom_torsion_atom_site_label_4
_geom_torsion
O1 C1 C2 C3 179.14(14)
C6 C1 C2 C3 -1.1(2)
C1 C2 C3 C4 -0.3(2)
C2 C3 C4 C5 1.8(2)
C2 C3 C4 C7 -172.50(14)
C3 C4 C5 C6 -2.1(2)
C7 C4 C5 C6 172.13(14)
C4 C5 C6 C1 0.8(2)
O1 C1 C6 C5 -179.43(14)
C2 C1 C6 C5 0.8(2)
C5 C4 C7 C8 -129.82(16)
C3 C4 C7 C8 44.2(2)
C5 C4 C7 C12 47.1(2)
C3 C4 C7 C12 -138.93(16)
C12 C7 C8 C9 -0.7(2)
C4 C7 C8 C9 176.37(14)
C7 C8 C9 C10 -1.6(2)
C8 C9 C10 C11 2.7(2)
C8 C9 C10 N1 179.80(15)
C9 C10 C11 C12 -1.5(2)
N1 C10 C11 C12 -178.58(14)
C10 C11 C12 C7 -0.8(2)
C10 C11 C12 C13 177.70(15)
C8 C7 C12 C11 1.9(2)
C4 C7 C12 C11 -174.99(14)
C8 C7 C12 C13 -176.56(15)
C4 C7 C12 C13 6.6(2)
O20 C21 C22 C23 -176.85(14)
C26 C21 C22 C23 1.7(2)
C21 C22 C23 C24 -0.2(2)
C22 C23 C24 C25 -0.9(2)
C22 C23 C24 C27 173.98(15)
C23 C24 C25 C26 0.6(2)
C27 C24 C25 C26 -174.17(14)
C24 C25 C26 C21 0.8(2)
O20 C21 C26 C25 176.62(14)
C22 C21 C26 C25 -2.0(2)
C25 C24 C27 C28 60.9(2)
C23 C24 C27 C28 -113.78(17)
C25 C24 C27 C32 -122.65(17)
C23 C24 C27 C32 62.7(2)
C32 C27 C28 C29 -3.4(2)
C24 C27 C28 C29 173.29(14)
C27 C28 C29 C30 0.0(2)
C28 C29 C30 C31 2.7(2)
C28 C29 C30 N20 -179.90(14)
C29 C30 C31 C32 -2.1(2)
N20 C30 C31 C32 -179.53(14)
C30 C31 C32 C27 -1.2(2)
C30 C31 C32 C33 175.34(15)
C28 C27 C32 C31 3.9(2)
C24 C27 C32 C31 -172.65(14)
C28 C27 C32 C33 -172.66(15)
C24 C27 C32 C33 10.8(2)
